data_4084672
loop_
_publ_author_name
'Song, Li-Cheng'
'Tan, Hao'
'Luo, Fei-Xian'
'Wang, Yong-Xiang'
'Ma, Zhen'
'Niu, Zheng'

_publ_section_title
;
 Synthesis, Structural Characterization, and Catalytic H2Production of
 Ferrocenyl (Fc) Group Containing Complexes [Ni(PFc2NAr2)2](BF4)2(Ar =
 Ph,p-BrC6H4)
;
_journal_issue 19
_journal_name_full Organometallics
_journal_page_first 5246
_journal_paper_doi 10.1021/om500571n
_journal_volume 33
_journal_year 2014
_chemical_formula_sum 'C36 H36 Fe2 N2 P2'
_chemical_formula_weight 670.31
_chemical_name_systematic
; 
 ? 
;
_space_group_IT_number 14
_symmetry_cell_setting monoclinic
_symmetry_space_group_name_Hall '-P 2ybc'
_symmetry_space_group_name_H-M 'P 1 21/c 1'
_atom_sites_solution_hydrogens geom
_atom_sites_solution_primary direct
_atom_sites_solution_secondary difmap
_audit_creation_method SHELXL-97
_cell_angle_alpha 90.00
_cell_angle_beta 91.374(4)
_cell_angle_gamma 90.00
_cell_formula_units_Z 4
_cell_length_a 11.919(3)
_cell_length_b 12.656(3)
_cell_length_c 19.673(4)
_cell_measurement_reflns_used 9949
_cell_measurement_temperature 113(2)
_cell_measurement_theta_max 27.9
_cell_measurement_theta_min 1.6
_cell_volume 2966.8(12)
_computing_cell_refinement CrystalClear
_computing_data_collection CrystalClear
_computing_data_reduction CrystalClear
_computing_molecular_graphics 'Bruker SHELXTL'
_computing_publication_material 'CrystalStructure 3.8'
_computing_structure_refinement 'SHELXL-97 (Sheldrick, 1997)'
_computing_structure_solution 'SHELXS-97 (Sheldrick, 1990)'
_diffrn_ambient_temperature 113(2)
_diffrn_detector_area_resol_mean 14.22
_diffrn_measured_fraction_theta_full 0.997
_diffrn_measured_fraction_theta_max 0.997
_diffrn_measurement_device_type 'Rigaku Saturn724 CCD'
_diffrn_measurement_method '\w and \f scans'
_diffrn_radiation_monochromator multilayer
_diffrn_radiation_source 'rotating anode'
_diffrn_radiation_type MoK\a
_diffrn_radiation_wavelength 0.71073
_diffrn_reflns_av_R_equivalents 0.0309
_diffrn_reflns_av_sigmaI/netI 0.0343
_diffrn_reflns_limit_h_max 15
_diffrn_reflns_limit_h_min -15
_diffrn_reflns_limit_k_max 14
_diffrn_reflns_limit_k_min -16
_diffrn_reflns_limit_l_max 25
_diffrn_reflns_limit_l_min -25
_diffrn_reflns_number 26932
_diffrn_reflns_theta_full 27.87
_diffrn_reflns_theta_max 27.87
_diffrn_reflns_theta_min 1.71
_diffrn_standards_decay_% 0
_diffrn_standards_interval_count 0
_diffrn_standards_interval_time 0
_diffrn_standards_number 0
_exptl_absorpt_coefficient_mu 1.116
_exptl_absorpt_correction_T_max 0.8777
_exptl_absorpt_correction_T_min 0.8077
_exptl_absorpt_correction_type multi-scan
_exptl_absorpt_process_details CrystalClear
_exptl_crystal_colour Colorless
_exptl_crystal_density_diffrn 1.501
_exptl_crystal_density_method 'not measured'
_exptl_crystal_description Prism
_exptl_crystal_F_000 1392
_exptl_crystal_size_max 0.20
_exptl_crystal_size_mid 0.18
_exptl_crystal_size_min 0.12
_refine_diff_density_max 0.577
_refine_diff_density_min -0.402
_refine_diff_density_rms 0.070
_refine_ls_extinction_method none
_refine_ls_goodness_of_fit_ref 1.100
_refine_ls_hydrogen_treatment constr
_refine_ls_matrix_type full
_refine_ls_number_parameters 379
_refine_ls_number_reflns 7053
_refine_ls_number_restraints 0
_refine_ls_restrained_S_all 1.100
_refine_ls_R_factor_all 0.0425
_refine_ls_R_factor_gt 0.0353
_refine_ls_shift/su_max 0.003
_refine_ls_shift/su_mean 0.000
_refine_ls_structure_factor_coef Fsqd
_refine_ls_weighting_details 'calc w=1/[\s^2^(Fo^2^)+(0.0400P)^2^+0.0000P] where P=(Fo^2^+2Fc^2^)/3'
_refine_ls_weighting_scheme calc
_refine_ls_wR_factor_gt 0.0758
_refine_ls_wR_factor_ref 0.0793
_reflns_number_gt 6022
_reflns_number_total 7053
_reflns_threshold_expression >2sigma(I)
_cod_data_source_file om500571n_si_002.cif
_cod_data_source_block 1
_cod_depositor_comments
;
The following automatic conversions were performed:

'_symmetry_cell_setting' value 'Monoclinic' changed to 'monoclinic'
according to
/usr/data/users/saulius/crontab/automatic-downloads/current/ACS/lib/dictionaries/cif_core.dic
dictionary named 'cif_core.dic' version 2.4.2 from 2011-04-26.

Automatic conversion script
Id: cif_fix_values 2827 2014-09-09 07:05:25Z andrius 
;
_cod_original_cell_volume 2966.8(11)
_cod_original_sg_symbol_H-M P2(1)/c
_cod_database_code 4084672

loop_
_symmetry_equiv_pos_as_xyz
'x, y, z'
'-x, y+1/2, -z+1/2'
'-x, -y, -z'
'x, -y-1/2, z-1/2'

loop_
_atom_site_label
_atom_site_type_symbol
_atom_site_fract_x
_atom_site_fract_y
_atom_site_fract_z
_atom_site_U_iso_or_equiv
_atom_site_adp_type
_atom_site_occupancy
_atom_site_symmetry_multiplicity
_atom_site_calc_flag
_atom_site_refinement_flags
Fe1 Fe 0.13761(2) 1.060203(19) 0.113443(12) 0.01488(7) Uani 1 1 d .
Fe2 Fe 0.830947(19) 1.060034(19) 0.403920(12) 0.01398(7) Uani 1 1 d .
P1 P 0.32142(4) 0.88546(4) 0.21027(2) 0.01520(10) Uani 1 1 d .
P2 P 0.58979(4) 0.92841(4) 0.34095(2) 0.01512(10) Uani 1 1 d .
N1 N 0.35379(11) 0.89859(12) 0.34911(7) 0.0169(3) Uani 1 1 d .
N2 N 0.54197(11) 0.95905(12) 0.20341(7) 0.0160(3) Uani 1 1 d .
C1 C 0.21447(16) 1.18964(14) 0.15732(10) 0.0251(4) Uani 1 1 d .
H1 H 0.2656 1.1890 0.1951 0.030 Uiso 1 1 calc R
C2 C 0.09602(16) 1.19869(14) 0.16068(10) 0.0244(4) Uani 1 1 d .
H2 H 0.0540 1.2047 0.2009 0.029 Uiso 1 1 calc R
C3 C 0.05166(16) 1.19704(14) 0.09297(10) 0.0245(4) Uani 1 1 d .
H3 H -0.0254 1.2023 0.0800 0.029 Uiso 1 1 calc R
C4 C 0.14222(17) 1.18621(15) 0.04818(10) 0.0262(4) Uani 1 1 d .
H4 H 0.1365 1.1826 0.0000 0.031 Uiso 1 1 calc R
C5 C 0.24351(16) 1.18172(15) 0.08810(10) 0.0269(4) Uani 1 1 d .
H5 H 0.3172 1.1747 0.0713 0.032 Uiso 1 1 calc R
C6 C 0.08711(14) 0.93618(13) 0.17243(9) 0.0161(4) Uani 1 1 d .
H6 H 0.0586 0.9411 0.2170 0.019 Uiso 1 1 calc R
C7 C 0.02173(14) 0.94090(13) 0.11039(9) 0.0182(4) Uani 1 1 d .
H7 H -0.0574 0.9491 0.1066 0.022 Uiso 1 1 calc R
C8 C 0.09626(15) 0.93111(13) 0.05562(9) 0.0184(4) Uani 1 1 d .
H8 H 0.0756 0.9318 0.0087 0.022 Uiso 1 1 calc R
C9 C 0.20696(15) 0.92006(13) 0.08287(9) 0.0172(4) Uani 1 1 d .
H9 H 0.2729 0.9122 0.0572 0.021 Uiso 1 1 calc R
C10 C 0.20252(14) 0.92275(13) 0.15590(8) 0.0148(4) Uani 1 1 d .
C11 C 0.28393(14) 0.94300(14) 0.29433(8) 0.0175(4) Uani 1 1 d .
H11A H 0.2941 1.0206 0.2931 0.021 Uiso 1 1 calc R
H11B H 0.2040 0.9283 0.3031 0.021 Uiso 1 1 calc R
C12 C 0.44748(13) 0.96096(14) 0.37541(8) 0.0170(4) Uani 1 1 d .
H12A H 0.4514 0.9525 0.4254 0.020 Uiso 1 1 calc R
H12B H 0.4315 1.0363 0.3658 0.020 Uiso 1 1 calc R
C13 C 0.34065(14) 0.79406(14) 0.36873(8) 0.0177(4) Uani 1 1 d .
C14 C 0.24748(15) 0.73385(15) 0.34669(9) 0.0221(4) Uani 1 1 d .
H14 H 0.1935 0.7644 0.3163 0.027 Uiso 1 1 calc R
C15 C 0.23322(17) 0.63085(16) 0.36856(9) 0.0291(5) Uani 1 1 d .
H15 H 0.1697 0.5918 0.3528 0.035 Uiso 1 1 calc R
C16 C 0.30969(19) 0.58364(16) 0.41301(10) 0.0315(5) Uani 1 1 d .
H16 H 0.2984 0.5135 0.4286 0.038 Uiso 1 1 calc R
C17 C 0.40294(17) 0.64104(16) 0.43422(9) 0.0265(4) Uani 1 1 d .
H17 H 0.4569 0.6092 0.4641 0.032 Uiso 1 1 calc R
C18 C 0.41909(15) 0.74406(15) 0.41274(8) 0.0210(4) Uani 1 1 d .
H18 H 0.4840 0.7816 0.4279 0.025 Uiso 1 1 calc R
C19 C 0.42745(13) 0.98472(14) 0.18161(9) 0.0175(4) Uani 1 1 d .
H19A H 0.4239 0.9892 0.1314 0.021 Uiso 1 1 calc R
H19B H 0.4076 1.0550 0.1998 0.021 Uiso 1 1 calc R
C20 C 0.58926(14) 1.01330(14) 0.26301(8) 0.0173(4) Uani 1 1 d .
H20A H 0.5450 1.0780 0.2715 0.021 Uiso 1 1 calc R
H20B H 0.6672 1.0351 0.2537 0.021 Uiso 1 1 calc R
C21 C 0.59966(14) 0.87850(14) 0.17258(8) 0.0161(4) Uani 1 1 d .
C22 C 0.70892(14) 0.85040(15) 0.19439(9) 0.0194(4) Uani 1 1 d .
H22 H 0.7427 0.8862 0.2321 0.023 Uiso 1 1 calc R
C23 C 0.76828(15) 0.77169(15) 0.16218(9) 0.0220(4) Uani 1 1 d .
H23 H 0.8420 0.7548 0.1781 0.026 Uiso 1 1 calc R
C24 C 0.72249(15) 0.71724(15) 0.10738(9) 0.0231(4) Uani 1 1 d .
H24 H 0.7637 0.6633 0.0855 0.028 Uiso 1 1 calc R
C25 C 0.61445(15) 0.74351(15) 0.08506(9) 0.0217(4) Uani 1 1 d .
H25 H 0.5816 0.7068 0.0474 0.026 Uiso 1 1 calc R
C26 C 0.55399(14) 0.82192(14) 0.11655(8) 0.0181(4) Uani 1 1 d .
H26 H 0.4803 0.8381 0.1002 0.022 Uiso 1 1 calc R
C27 C 0.66650(13) 1.01194(14) 0.40073(8) 0.0150(3) Uani 1 1 d .
C28 C 0.67388(13) 1.12495(14) 0.40445(8) 0.0164(4) Uani 1 1 d .
H28 H 0.6436 1.1733 0.3720 0.020 Uiso 1 1 calc R
C29 C 0.73464(14) 1.15224(15) 0.46555(9) 0.0188(4) Uani 1 1 d .
H29 H 0.7516 1.2218 0.4808 0.023 Uiso 1 1 calc R
C30 C 0.76515(14) 1.05717(14) 0.49945(9) 0.0183(4) Uani 1 1 d .
H30 H 0.8060 1.0523 0.5414 0.022 Uiso 1 1 calc R
C31 C 0.72450(14) 0.97075(14) 0.46021(8) 0.0167(4) Uani 1 1 d .
H31 H 0.7338 0.8981 0.4712 0.020 Uiso 1 1 calc R
C32 C 0.90432(16) 1.1033(2) 0.31586(10) 0.0392(6) Uani 1 1 d .
H32 H 0.8675 1.1362 0.2781 0.047 Uiso 1 1 calc R
C33 C 0.95674(15) 1.15634(16) 0.37218(11) 0.0298(5) Uani 1 1 d .
H33 H 0.9612 1.2306 0.3789 0.036 Uiso 1 1 calc R
C34 C 1.00079(14) 1.07762(15) 0.41600(9) 0.0207(4) Uani 1 1 d .
H34 H 1.0408 1.0901 0.4576 0.025 Uiso 1 1 calc R
C35 C 0.97581(14) 0.97727(16) 0.38805(10) 0.0241(4) Uani 1 1 d .
H35 H 0.9954 0.9109 0.4076 0.029 Uiso 1 1 calc R
C36 C 0.91672(15) 0.9931(2) 0.32616(10) 0.0335(5) Uani 1 1 d .
H36 H 0.8898 0.9392 0.2964 0.040 Uiso 1 1 calc R

loop_
_atom_site_aniso_label
_atom_site_aniso_U_11
_atom_site_aniso_U_22
_atom_site_aniso_U_33
_atom_site_aniso_U_23
_atom_site_aniso_U_13
_atom_site_aniso_U_12
Fe1 0.01470(12) 0.01262(13) 0.01724(14) -0.00096(10) -0.00116(10) -0.00032(10)
Fe2 0.01143(12) 0.01595(14) 0.01458(13) 0.00059(10) 0.00080(9) -0.00045(10)
P1 0.0133(2) 0.0178(2) 0.0144(2) 0.00011(18) -0.00010(17) 0.00115(18)
P2 0.0136(2) 0.0163(2) 0.0155(2) -0.00071(18) 0.00072(17) -0.00046(18)
N1 0.0149(7) 0.0219(8) 0.0137(7) 0.0009(6) -0.0015(6) -0.0041(6)
N2 0.0114(6) 0.0202(8) 0.0163(7) -0.0012(6) -0.0016(6) 0.0002(6)
C1 0.0268(10) 0.0146(9) 0.0333(11) -0.0046(8) -0.0096(8) -0.0023(8)
C2 0.0301(10) 0.0145(9) 0.0286(10) -0.0065(8) 0.0002(8) 0.0021(8)
C3 0.0246(9) 0.0126(9) 0.0360(11) 0.0008(8) -0.0074(8) 0.0029(8)
C4 0.0351(11) 0.0168(10) 0.0264(10) 0.0058(8) -0.0041(9) -0.0035(9)
C5 0.0224(9) 0.0170(10) 0.0414(12) 0.0030(9) 0.0041(9) -0.0057(8)
C6 0.0149(8) 0.0157(9) 0.0179(9) 0.0010(7) 0.0014(7) 0.0011(7)
C7 0.0145(8) 0.0141(9) 0.0260(10) -0.0007(7) -0.0047(7) -0.0009(7)
C8 0.0211(9) 0.0149(9) 0.0188(9) -0.0033(7) -0.0066(7) 0.0007(7)
C9 0.0182(8) 0.0166(9) 0.0168(9) -0.0035(7) 0.0007(7) 0.0034(7)
C10 0.0148(8) 0.0142(9) 0.0153(8) 0.0003(7) -0.0013(7) 0.0001(7)
C11 0.0135(8) 0.0217(10) 0.0173(9) -0.0022(7) 0.0008(7) 0.0005(7)
C12 0.0145(8) 0.0211(9) 0.0154(9) -0.0028(7) 0.0014(7) -0.0019(7)
C13 0.0196(8) 0.0197(9) 0.0141(8) -0.0006(7) 0.0063(7) -0.0018(8)
C14 0.0229(9) 0.0276(10) 0.0160(9) -0.0022(8) 0.0034(7) -0.0060(8)
C15 0.0368(11) 0.0275(11) 0.0237(10) -0.0070(9) 0.0111(9) -0.0119(10)
C16 0.0501(13) 0.0178(10) 0.0275(11) -0.0011(8) 0.0208(10) -0.0017(10)
C17 0.0333(11) 0.0264(11) 0.0202(10) 0.0029(8) 0.0110(8) 0.0075(9)
C18 0.0197(9) 0.0267(10) 0.0166(9) 0.0009(8) 0.0030(7) 0.0008(8)
C19 0.0138(8) 0.0205(9) 0.0181(9) 0.0009(7) -0.0008(7) 0.0031(7)
C20 0.0162(8) 0.0187(9) 0.0171(9) -0.0010(7) 0.0010(7) -0.0018(7)
C21 0.0153(8) 0.0190(9) 0.0140(8) 0.0014(7) 0.0033(7) -0.0015(7)
C22 0.0158(8) 0.0269(10) 0.0154(9) -0.0015(8) -0.0002(7) -0.0003(8)
C23 0.0171(8) 0.0293(11) 0.0196(9) 0.0039(8) 0.0017(7) 0.0044(8)
C24 0.0255(9) 0.0240(10) 0.0203(9) -0.0002(8) 0.0076(8) 0.0045(8)
C25 0.0252(9) 0.0229(10) 0.0172(9) -0.0037(8) 0.0018(7) -0.0032(8)
C26 0.0152(8) 0.0223(10) 0.0169(9) 0.0006(7) -0.0005(7) -0.0032(7)
C27 0.0121(7) 0.0172(9) 0.0158(8) 0.0000(7) 0.0007(6) -0.0002(7)
C28 0.0138(8) 0.0172(9) 0.0181(9) 0.0012(7) -0.0001(7) 0.0047(7)
C29 0.0167(8) 0.0190(9) 0.0209(9) -0.0040(7) 0.0032(7) 0.0005(7)
C30 0.0141(8) 0.0273(11) 0.0137(9) -0.0006(7) 0.0016(7) -0.0007(7)
C31 0.0152(8) 0.0185(9) 0.0165(9) 0.0015(7) 0.0032(7) -0.0008(7)
C32 0.0165(9) 0.0789(19) 0.0226(11) 0.0233(11) 0.0062(8) 0.0024(11)
C33 0.0173(9) 0.0211(10) 0.0515(13) 0.0092(10) 0.0132(9) -0.0017(8)
C34 0.0121(8) 0.0272(11) 0.0229(10) -0.0025(8) 0.0013(7) -0.0028(8)
C35 0.0160(8) 0.0210(10) 0.0357(11) -0.0006(9) 0.0071(8) 0.0006(8)
C36 0.0156(9) 0.0570(16) 0.0282(11) -0.0197(11) 0.0068(8) -0.0071(10)

loop_
_atom_type_symbol
_atom_type_description
_atom_type_scat_dispersion_real
_atom_type_scat_dispersion_imag
_atom_type_scat_source
C C 0.0033 0.0016 'International Tables Vol C Tables 4.2.6.8 and 6.1.1.4'
H H 0.0000 0.0000 'International Tables Vol C Tables 4.2.6.8 and 6.1.1.4'
N N 0.0061 0.0033 'International Tables Vol C Tables 4.2.6.8 and 6.1.1.4'
P P 0.1023 0.0942 'International Tables Vol C Tables 4.2.6.8 and 6.1.1.4'
Fe Fe 0.3463 0.8444 'International Tables Vol C Tables 4.2.6.8 and 6.1.1.4'

loop_
_geom_angle_atom_site_label_1
_geom_angle_atom_site_label_2
_geom_angle_atom_site_label_3
_geom_angle
C8 Fe1 C7 40.57(7)
C8 Fe1 C3 116.98(7)
C7 Fe1 C3 106.51(7)
C8 Fe1 C4 106.44(8)
C7 Fe1 C4 125.74(7)
C3 Fe1 C4 40.46(8)
C8 Fe1 C2 151.37(7)
C7 Fe1 C2 118.28(8)
C3 Fe1 C2 40.60(7)
C4 Fe1 C2 68.23(8)
C8 Fe1 C6 68.48(7)
C7 Fe1 C6 40.96(6)
C3 Fe1 C6 127.34(8)
C4 Fe1 C6 164.34(7)
C2 Fe1 C6 108.68(8)
C8 Fe1 C9 40.53(6)
C7 Fe1 C9 68.29(7)
C3 Fe1 C9 151.20(7)
C4 Fe1 C9 118.15(8)
C2 Fe1 C9 167.11(7)
C6 Fe1 C9 68.30(7)
C8 Fe1 C1 165.72(8)
C7 Fe1 C1 153.33(8)
C3 Fe1 C1 67.95(7)
C4 Fe1 C1 67.96(8)
C2 Fe1 C1 40.44(7)
C6 Fe1 C1 120.39(7)
C9 Fe1 C1 129.25(7)
C8 Fe1 C5 127.11(8)
C7 Fe1 C5 164.07(7)
C3 Fe1 C5 68.11(8)
C4 Fe1 C5 40.62(7)
C2 Fe1 C5 68.13(8)
C6 Fe1 C5 154.00(7)
C9 Fe1 C5 108.72(8)
C1 Fe1 C5 40.27(8)
C8 Fe1 C10 68.65(7)
C7 Fe1 C10 68.75(7)
C3 Fe1 C10 165.93(8)
C4 Fe1 C10 152.98(8)
C2 Fe1 C10 128.84(7)
C6 Fe1 C10 40.63(6)
C9 Fe1 C10 40.85(7)
C1 Fe1 C10 109.96(7)
C5 Fe1 C10 119.98(7)
C32 Fe2 C33 40.97(9)
C32 Fe2 C36 40.65(9)
C33 Fe2 C36 68.54(9)
C32 Fe2 C31 153.52(9)
C33 Fe2 C31 164.88(8)
C36 Fe2 C31 120.30(9)
C32 Fe2 C34 67.98(8)
C33 Fe2 C34 40.39(7)
C36 Fe2 C34 67.70(7)
C31 Fe2 C34 128.51(7)
C32 Fe2 C28 107.97(8)
C33 Fe2 C28 116.16(8)
C36 Fe2 C28 130.15(7)
C31 Fe2 C28 68.85(7)
C34 Fe2 C28 149.28(7)
C32 Fe2 C35 68.10(8)
C33 Fe2 C35 68.34(8)
C36 Fe2 C35 40.19(8)
C31 Fe2 C35 109.64(8)
C34 Fe2 C35 40.37(7)
C28 Fe2 C35 168.75(7)
C32 Fe2 C27 118.93(7)
C33 Fe2 C27 151.13(7)
C36 Fe2 C27 110.42(7)
C31 Fe2 C27 41.23(6)
C34 Fe2 C27 168.00(7)
C28 Fe2 C27 41.00(7)
C35 Fe2 C27 130.64(7)
C32 Fe2 C29 127.41(9)
C33 Fe2 C29 105.45(8)
C36 Fe2 C29 166.94(8)
C31 Fe2 C29 68.36(8)
C34 Fe2 C29 115.81(7)
C28 Fe2 C29 40.87(6)
C35 Fe2 C29 149.91(7)
C27 Fe2 C29 68.87(7)
C32 Fe2 C30 164.85(9)
C33 Fe2 C30 126.13(8)
C36 Fe2 C30 152.42(9)
C31 Fe2 C30 40.46(7)
C34 Fe2 C30 107.11(7)
C28 Fe2 C30 68.45(7)
C35 Fe2 C30 118.15(7)
C27 Fe2 C30 68.74(7)
C29 Fe2 C30 40.42(7)
C10 P1 C11 102.70(8)
C10 P1 C19 99.81(8)
C11 P1 C19 100.47(8)
C27 P2 C20 100.87(8)
C27 P2 C12 94.78(8)
C20 P2 C12 100.58(8)
C13 N1 C12 120.65(14)
C13 N1 C11 120.42(14)
C12 N1 C11 118.31(14)
C21 N2 C19 120.58(14)
C21 N2 C20 120.94(14)
C19 N2 C20 118.18(14)
C5 C1 C2 108.46(16)
C5 C1 Fe1 69.93(10)
C2 C1 Fe1 69.53(10)
C5 C1 H1 125.8
C2 C1 H1 125.8
Fe1 C1 H1 126.3
C1 C2 C3 107.65(17)
C1 C2 Fe1 70.03(11)
C3 C2 Fe1 69.59(10)
C1 C2 H2 126.2
C3 C2 H2 126.2
Fe1 C2 H2 125.8
C4 C3 C2 108.21(17)
C4 C3 Fe1 69.83(11)
C2 C3 Fe1 69.81(10)
C4 C3 H3 125.9
C2 C3 H3 125.9
Fe1 C3 H3 126.0
C3 C4 C5 108.01(17)
C3 C4 Fe1 69.71(11)
C5 C4 Fe1 70.05(10)
C3 C4 H4 126.0
C5 C4 H4 126.0
Fe1 C4 H4 125.8
C1 C5 C4 107.67(17)
C1 C5 Fe1 69.80(11)
C4 C5 Fe1 69.33(10)
C1 C5 H5 126.2
C4 C5 H5 126.2
Fe1 C5 H5 126.3
C10 C6 C7 108.50(15)
C10 C6 Fe1 70.47(10)
C7 C6 Fe1 69.34(10)
C10 C6 H6 125.8
C7 C6 H6 125.8
Fe1 C6 H6 126.0
C8 C7 C6 107.80(15)
C8 C7 Fe1 69.64(10)
C6 C7 Fe1 69.69(9)
C8 C7 H7 126.1
C6 C7 H7 126.1
Fe1 C7 H7 126.1
C7 C8 C9 108.37(15)
C7 C8 Fe1 69.78(10)
C9 C8 Fe1 70.06(10)
C7 C8 H8 125.8
C9 C8 H8 125.8
Fe1 C8 H8 125.9
C8 C9 C10 108.58(16)
C8 C9 Fe1 69.41(10)
C10 C9 Fe1 70.27(10)
C8 C9 H9 125.7
C10 C9 H9 125.7
Fe1 C9 H9 126.2
C6 C10 C9 106.75(14)
C6 C10 P1 129.59(13)
C9 C10 P1 122.32(13)
C6 C10 Fe1 68.91(9)
C9 C10 Fe1 68.88(9)
P1 C10 Fe1 137.21(9)
N1 C11 P1 111.04(12)
N1 C11 H11A 109.4
P1 C11 H11A 109.4
N1 C11 H11B 109.4
P1 C11 H11B 109.4
H11A C11 H11B 108.0
N1 C12 P2 116.32(12)
N1 C12 H12A 108.2
P2 C12 H12A 108.2
N1 C12 H12B 108.2
P2 C12 H12B 108.2
H12A C12 H12B 107.4
N1 C13 C14 121.61(16)
N1 C13 C18 121.42(16)
C14 C13 C18 116.96(17)
C15 C14 C13 121.07(17)
C15 C14 H14 119.5
C13 C14 H14 119.5
C16 C15 C14 121.27(18)
C16 C15 H15 119.4
C14 C15 H15 119.4
C15 C16 C17 118.44(19)
C15 C16 H16 120.8
C17 C16 H16 120.8
C16 C17 C18 121.22(18)
C16 C17 H17 119.4
C18 C17 H17 119.4
C17 C18 C13 121.01(17)
C17 C18 H18 119.5
C13 C18 H18 119.5
N2 C19 P1 113.25(12)
N2 C19 H19A 108.9
P1 C19 H19A 108.9
N2 C19 H19B 108.9
P1 C19 H19B 108.9
H19A C19 H19B 107.7
N2 C20 P2 112.43(12)
N2 C20 H20A 109.1
P2 C20 H20A 109.1
N2 C20 H20B 109.1
P2 C20 H20B 109.1
H20A C20 H20B 107.9
N2 C21 C22 121.36(15)
N2 C21 C26 122.10(15)
C22 C21 C26 116.52(16)
C23 C22 C21 121.45(16)
C23 C22 H22 119.3
C21 C22 H22 119.3
C24 C23 C22 121.32(16)
C24 C23 H23 119.3
C22 C23 H23 119.3
C23 C24 C25 118.22(18)
C23 C24 H24 120.9
C25 C24 H24 120.9
C26 C25 C24 121.26(17)
C26 C25 H25 119.4
C24 C25 H25 119.4
C25 C26 C21 121.24(16)
C25 C26 H26 119.4
C21 C26 H26 119.4
C28 C27 C31 106.93(14)
C28 C27 P2 130.08(12)
C31 C27 P2 122.70(13)
C28 C27 Fe2 69.23(9)
C31 C27 Fe2 69.12(9)
P2 C27 Fe2 131.26(9)
C29 C28 C27 108.22(14)
C29 C28 Fe2 69.89(9)
C27 C28 Fe2 69.77(9)
C29 C28 H28 125.9
C27 C28 H28 125.9
Fe2 C28 H28 126.0
C30 C29 C28 108.00(15)
C30 C29 Fe2 69.82(10)
C28 C29 Fe2 69.24(10)
C30 C29 H29 126.0
C28 C29 H29 126.0
Fe2 C29 H29 126.5
C31 C30 C29 108.54(15)
C31 C30 Fe2 69.41(10)
C29 C30 Fe2 69.76(10)
C31 C30 H30 125.7
C29 C30 H30 125.7
Fe2 C30 H30 126.7
C30 C31 C27 108.30(15)
C30 C31 Fe2 70.13(10)
C27 C31 Fe2 69.66(10)
C30 C31 H31 125.9
C27 C31 H31 125.9
Fe2 C31 H31 125.9
C36 C32 C33 108.04(17)
C36 C32 Fe2 70.03(11)
C33 C32 Fe2 69.79(11)
C36 C32 H32 126.0
C33 C32 H32 126.0
Fe2 C32 H32 125.8
C34 C33 C32 107.00(19)
C34 C33 Fe2 69.93(11)
C32 C33 Fe2 69.25(11)
C34 C33 H33 126.5
C32 C33 H33 126.5
Fe2 C33 H33 125.9
C33 C34 C35 108.97(16)
C33 C34 Fe2 69.69(10)
C35 C34 Fe2 70.01(10)
C33 C34 H34 125.5
C35 C34 H34 125.5
Fe2 C34 H34 126.4
C36 C35 C34 107.76(18)
C36 C35 Fe2 69.67(11)
C34 C35 Fe2 69.62(10)
C36 C35 H35 126.1
C34 C35 H35 126.1
Fe2 C35 H35 126.2
C35 C36 C32 108.23(18)
C35 C36 Fe2 70.14(11)
C32 C36 Fe2 69.32(12)
C35 C36 H36 125.9
C32 C36 H36 125.9
Fe2 C36 H36 126.2

loop_
_geom_bond_atom_site_label_1
_geom_bond_atom_site_label_2
_geom_bond_distance
Fe1 C8 2.0443(17)
Fe1 C7 2.0462(17)
Fe1 C3 2.0472(18)
Fe1 C4 2.0489(19)
Fe1 C2 2.0501(18)
Fe1 C6 2.0508(17)
Fe1 C9 2.0530(17)
Fe1 C1 2.0567(18)
Fe1 C5 2.0584(19)
Fe1 C10 2.0716(17)
Fe2 C32 2.034(2)
Fe2 C33 2.0417(19)
Fe2 C36 2.044(2)
Fe2 C31 2.0446(18)
Fe2 C34 2.0448(18)
Fe2 C28 2.0447(17)
Fe2 C35 2.0499(19)
Fe2 C27 2.0519(17)
Fe2 C29 2.0533(18)
Fe2 C30 2.0541(18)
P1 C10 1.8173(16)
P1 C11 1.8707(18)
P1 C19 1.8782(18)
P2 C27 1.8125(17)
P2 C20 1.8721(18)
P2 C12 1.8873(18)
N1 C13 1.388(2)
N1 C12 1.453(2)
N1 C11 1.459(2)
N2 C21 1.378(2)
N2 C19 1.4577(19)
N2 C20 1.460(2)
C1 C5 1.417(3)
C1 C2 1.420(3)
C1 H1 0.9500
C2 C3 1.422(2)
C2 H2 0.9500
C3 C4 1.416(3)
C3 H3 0.9500
C4 C5 1.426(3)
C4 H4 0.9500
C5 H5 0.9500
C6 C10 1.431(2)
C6 C7 1.434(2)
C6 H6 0.9500
C7 C8 1.418(3)
C7 H7 0.9500
C8 C9 1.419(2)
C8 H8 0.9500
C9 C10 1.439(2)
C9 H9 0.9500
C11 H11A 0.9900
C11 H11B 0.9900
C12 H12A 0.9900
C12 H12B 0.9900
C13 C14 1.407(2)
C13 C18 1.409(2)
C14 C15 1.384(3)
C14 H14 0.9500
C15 C16 1.384(3)
C15 H15 0.9500
C16 C17 1.384(3)
C16 H16 0.9500
C17 C18 1.385(3)
C17 H17 0.9500
C18 H18 0.9500
C19 H19A 0.9900
C19 H19B 0.9900
C20 H20A 0.9900
C20 H20B 0.9900
C21 C22 1.407(2)
C21 C26 1.412(2)
C22 C23 1.384(2)
C22 H22 0.9500
C23 C24 1.381(2)
C23 H23 0.9500
C24 C25 1.391(2)
C24 H24 0.9500
C25 C26 1.382(2)
C25 H25 0.9500
C26 H26 0.9500
C27 C28 1.435(2)
C27 C31 1.442(2)
C28 C29 1.431(2)
C28 H28 0.9500
C29 C30 1.419(2)
C29 H29 0.9500
C30 C31 1.417(2)
C30 H30 0.9500
C31 H31 0.9500
C32 C36 1.416(3)
C32 C33 1.426(3)
C32 H32 0.9500
C33 C34 1.411(3)
C33 H33 0.9500
C34 C35 1.413(2)
C34 H34 0.9500
C35 C36 1.406(3)
C35 H35 0.9500
C36 H36 0.9500

loop_
_geom_torsion_atom_site_label_1
_geom_torsion_atom_site_label_2
_geom_torsion_atom_site_label_3
_geom_torsion_atom_site_label_4
_geom_torsion
C8 Fe1 C1 C5 31.4(3)
C7 Fe1 C1 C5 -164.63(14)
C3 Fe1 C1 C5 -81.71(12)
C4 Fe1 C1 C5 -37.91(11)
C2 Fe1 C1 C5 -119.75(16)
C6 Fe1 C1 C5 156.89(11)
C9 Fe1 C1 C5 71.15(14)
C10 Fe1 C1 C5 113.20(11)
C8 Fe1 C1 C2 151.2(3)
C7 Fe1 C1 C2 -44.9(2)
C3 Fe1 C1 C2 38.04(11)
C4 Fe1 C1 C2 81.84(12)
C6 Fe1 C1 C2 -83.37(13)
C9 Fe1 C1 C2 -169.10(11)
C5 Fe1 C1 C2 119.75(16)
C10 Fe1 C1 C2 -127.05(11)
C5 C1 C2 C3 -0.4(2)
Fe1 C1 C2 C3 -59.67(12)
C5 C1 C2 Fe1 59.28(13)
C8 Fe1 C2 C1 -165.64(14)
C7 Fe1 C2 C1 158.92(11)
C3 Fe1 C2 C1 -118.65(17)
C4 Fe1 C2 C1 -81.12(12)
C6 Fe1 C2 C1 115.24(12)
C9 Fe1 C2 C1 41.0(4)
C5 Fe1 C2 C1 -37.21(11)
C10 Fe1 C2 C1 74.39(14)
C8 Fe1 C2 C3 -47.0(2)
C7 Fe1 C2 C3 -82.43(13)
C4 Fe1 C2 C3 37.53(11)
C6 Fe1 C2 C3 -126.10(11)
C9 Fe1 C2 C3 159.7(3)
C1 Fe1 C2 C3 118.65(17)
C5 Fe1 C2 C3 81.44(12)
C10 Fe1 C2 C3 -166.96(11)
C1 C2 C3 C4 0.4(2)
Fe1 C2 C3 C4 -59.49(13)
C1 C2 C3 Fe1 59.94(13)
C8 Fe1 C3 C4 -83.83(13)
C7 Fe1 C3 C4 -126.26(11)
C2 Fe1 C3 C4 119.32(16)
C6 Fe1 C3 C4 -166.39(10)
C9 Fe1 C3 C4 -51.4(2)
C1 Fe1 C3 C4 81.43(12)
C5 Fe1 C3 C4 37.85(11)
C10 Fe1 C3 C4 165.6(2)
C8 Fe1 C3 C2 156.85(11)
C7 Fe1 C3 C2 114.42(12)
C4 Fe1 C3 C2 -119.32(16)
C6 Fe1 C3 C2 74.28(13)
C9 Fe1 C3 C2 -170.74(14)
C1 Fe1 C3 C2 -37.89(12)
C5 Fe1 C3 C2 -81.47(12)
C10 Fe1 C3 C2 46.3(3)
C2 C3 C4 C5 -0.3(2)
Fe1 C3 C4 C5 -59.82(13)
C2 C3 C4 Fe1 59.48(12)
C8 Fe1 C4 C3 112.52(11)
C7 Fe1 C4 C3 72.28(13)
C2 Fe1 C4 C3 -37.66(11)
C6 Fe1 C4 C3 43.9(3)
C9 Fe1 C4 C3 154.71(10)
C1 Fe1 C4 C3 -81.41(12)
C5 Fe1 C4 C3 -119.00(16)
C10 Fe1 C4 C3 -172.36(13)
C8 Fe1 C4 C5 -128.48(12)
C7 Fe1 C4 C5 -168.72(11)
C3 Fe1 C4 C5 119.00(16)
C2 Fe1 C4 C5 81.34(12)
C6 Fe1 C4 C5 162.9(2)
C9 Fe1 C4 C5 -86.29(13)
C1 Fe1 C4 C5 37.60(12)
C10 Fe1 C4 C5 -53.4(2)
C2 C1 C5 C4 0.2(2)
Fe1 C1 C5 C4 59.21(13)
C2 C1 C5 Fe1 -59.04(13)
C3 C4 C5 C1 0.1(2)
Fe1 C4 C5 C1 -59.50(13)
C3 C4 C5 Fe1 59.61(13)
C8 Fe1 C5 C1 -170.71(10)
C7 Fe1 C5 C1 154.3(2)
C3 Fe1 C5 C1 81.28(12)
C4 Fe1 C5 C1 118.98(17)
C2 Fe1 C5 C1 37.37(11)
C6 Fe1 C5 C1 -50.6(2)
C9 Fe1 C5 C1 -129.30(11)
C10 Fe1 C5 C1 -85.90(12)
C8 Fe1 C5 C4 70.31(14)
C7 Fe1 C5 C4 35.3(3)
C3 Fe1 C5 C4 -37.70(11)
C2 Fe1 C5 C4 -81.61(12)
C6 Fe1 C5 C4 -169.56(16)
C9 Fe1 C5 C4 111.72(12)
C1 Fe1 C5 C4 -118.98(17)
C10 Fe1 C5 C4 155.12(11)
C8 Fe1 C6 C10 81.88(10)
C7 Fe1 C6 C10 119.57(14)
C3 Fe1 C6 C10 -169.91(10)
C4 Fe1 C6 C10 155.6(3)
C2 Fe1 C6 C10 -128.51(10)
C9 Fe1 C6 C10 38.13(9)
C1 Fe1 C6 C10 -85.65(12)
C5 Fe1 C6 C10 -50.3(2)
C8 Fe1 C6 C7 -37.69(10)
C3 Fe1 C6 C7 70.52(13)
C4 Fe1 C6 C7 36.1(3)
C2 Fe1 C6 C7 111.92(11)
C9 Fe1 C6 C7 -81.44(11)
C1 Fe1 C6 C7 154.78(11)
C5 Fe1 C6 C7 -169.84(16)
C10 Fe1 C6 C7 -119.57(14)
C10 C6 C7 C8 -0.36(19)
Fe1 C6 C7 C8 59.45(12)
C10 C6 C7 Fe1 -59.81(12)
C3 Fe1 C7 C8 112.42(11)
C4 Fe1 C7 C8 72.28(13)
C2 Fe1 C7 C8 154.71(10)
C6 Fe1 C7 C8 -119.01(14)
C9 Fe1 C7 C8 -37.54(10)
C1 Fe1 C7 C8 -173.97(14)
C5 Fe1 C7 C8 44.6(3)
C10 Fe1 C7 C8 -81.59(11)
C8 Fe1 C7 C6 119.01(14)
C3 Fe1 C7 C6 -128.57(11)
C4 Fe1 C7 C6 -168.71(11)
C2 Fe1 C7 C6 -86.28(12)
C9 Fe1 C7 C6 81.46(11)
C1 Fe1 C7 C6 -54.96(19)
C5 Fe1 C7 C6 163.6(2)
C10 Fe1 C7 C6 37.42(10)
C6 C7 C8 C9 0.2(2)
Fe1 C7 C8 C9 59.66(12)
C6 C7 C8 Fe1 -59.48(12)
C3 Fe1 C8 C7 -84.01(12)
C4 Fe1 C8 C7 -126.28(11)
C2 Fe1 C8 C7 -51.74(19)
C6 Fe1 C8 C7 38.04(10)
C9 Fe1 C8 C7 119.40(15)
C1 Fe1 C8 C7 169.0(3)
C5 Fe1 C8 C7 -166.00(10)
C10 Fe1 C8 C7 81.84(11)
C7 Fe1 C8 C9 -119.40(15)
C3 Fe1 C8 C9 156.59(11)
C4 Fe1 C8 C9 114.32(11)
C2 Fe1 C8 C9 -171.14(14)
C6 Fe1 C8 C9 -81.35(11)
C1 Fe1 C8 C9 49.6(3)
C5 Fe1 C8 C9 74.60(13)
C10 Fe1 C8 C9 -37.56(11)
C7 C8 C9 C10 0.1(2)
Fe1 C8 C9 C10 59.55(12)
C7 C8 C9 Fe1 -59.48(12)
C7 Fe1 C9 C8 37.58(11)
C3 Fe1 C9 C8 -47.3(2)
C4 Fe1 C9 C8 -82.42(13)
C2 Fe1 C9 C8 160.7(3)
C6 Fe1 C9 C8 81.83(11)
C1 Fe1 C9 C8 -165.97(11)
C5 Fe1 C9 C8 -125.73(11)
C10 Fe1 C9 C8 119.76(15)
C8 Fe1 C9 C10 -119.76(15)
C7 Fe1 C9 C10 -82.18(11)
C3 Fe1 C9 C10 -167.06(14)
C4 Fe1 C9 C10 157.82(10)
C2 Fe1 C9 C10 40.9(4)
C6 Fe1 C9 C10 -37.93(9)
C1 Fe1 C9 C10 74.27(13)
C5 Fe1 C9 C10 114.51(11)
C7 C6 C10 C9 0.40(19)
Fe1 C6 C10 C9 -58.71(12)
C7 C6 C10 P1 -166.33(13)
Fe1 C6 C10 P1 134.56(15)
C7 C6 C10 Fe1 59.11(12)
C8 C9 C10 C6 -0.3(2)
Fe1 C9 C10 C6 58.73(12)
C8 C9 C10 P1 167.63(12)
Fe1 C9 C10 P1 -133.36(13)
C8 C9 C10 Fe1 -59.02(12)
C11 P1 C10 C6 -31.88(18)
C19 P1 C10 C6 -135.06(16)
C11 P1 C10 C9 163.20(14)
C19 P1 C10 C9 60.02(16)
C11 P1 C10 Fe1 70.00(15)
C19 P1 C10 Fe1 -33.18(15)
C8 Fe1 C10 C6 -81.41(11)
C7 Fe1 C10 C6 -37.72(10)
C3 Fe1 C10 C6 35.0(3)
C4 Fe1 C10 C6 -165.82(14)
C2 Fe1 C10 C6 72.12(13)
C9 Fe1 C10 C6 -118.69(14)
C1 Fe1 C10 C6 113.78(11)
C5 Fe1 C10 C6 157.10(10)
C8 Fe1 C10 C9 37.28(10)
C7 Fe1 C10 C9 80.97(11)
C3 Fe1 C10 C9 153.7(3)
C4 Fe1 C10 C9 -47.13(19)
C2 Fe1 C10 C9 -169.19(11)
C6 Fe1 C10 C9 118.69(14)
C1 Fe1 C10 C9 -127.53(11)
C5 Fe1 C10 C9 -84.22(12)
C8 Fe1 C10 P1 152.52(16)
C7 Fe1 C10 P1 -163.79(16)
C3 Fe1 C10 P1 -91.1(3)
C4 Fe1 C10 P1 68.1(2)
C2 Fe1 C10 P1 -53.94(18)
C6 Fe1 C10 P1 -126.07(19)
C9 Fe1 C10 P1 115.24(19)
C1 Fe1 C10 P1 -12.28(17)
C5 Fe1 C10 P1 31.03(17)
C13 N1 C11 P1 -69.94(18)
C12 N1 C11 P1 101.11(15)
C10 P1 C11 N1 164.96(12)
C19 P1 C11 N1 -92.37(13)
C13 N1 C12 P2 72.98(18)
C11 N1 C12 P2 -98.05(16)
C27 P2 C12 N1 -171.16(13)
C20 P2 C12 N1 86.83(14)
C12 N1 C13 C14 176.65(15)
C11 N1 C13 C14 -12.5(2)
C12 N1 C13 C18 -2.1(2)
C11 N1 C13 C18 168.73(15)
N1 C13 C14 C15 -177.64(17)
C18 C13 C14 C15 1.2(3)
C13 C14 C15 C16 0.3(3)
C14 C15 C16 C17 -1.4(3)
C15 C16 C17 C18 1.2(3)
C16 C17 C18 C13 0.3(3)
N1 C13 C18 C17 177.38(16)
C14 C13 C18 C17 -1.4(3)
C21 N2 C19 P1 74.08(18)
C20 N2 C19 P1 -99.71(16)
C10 P1 C19 N2 -165.21(12)
C11 P1 C19 N2 89.79(13)
C21 N2 C20 P2 -71.47(18)
C19 N2 C20 P2 102.29(15)
C27 P2 C20 N2 173.73(12)
C12 P2 C20 N2 -89.25(13)
C19 N2 C21 C22 -177.94(16)
C20 N2 C21 C22 -4.3(3)
C19 N2 C21 C26 3.8(3)
C20 N2 C21 C26 177.44(16)
N2 C21 C22 C23 -178.02(16)
C26 C21 C22 C23 0.3(3)
C21 C22 C23 C24 -0.2(3)
C22 C23 C24 C25 0.0(3)
C23 C24 C25 C26 0.0(3)
C24 C25 C26 C21 0.1(3)
N2 C21 C26 C25 178.07(17)
C22 C21 C26 C25 -0.2(3)
C20 P2 C27 C28 29.71(18)
C12 P2 C27 C28 -72.04(17)
C20 P2 C27 C31 -157.27(14)
C12 P2 C27 C31 100.98(15)
C20 P2 C27 Fe2 -67.28(13)
C12 P2 C27 Fe2 -169.03(12)
C32 Fe2 C27 C28 -84.34(13)
C33 Fe2 C27 C28 -46.02(19)
C36 Fe2 C27 C28 -128.35(11)
C31 Fe2 C27 C28 118.56(14)
C34 Fe2 C27 C28 153.0(3)
C35 Fe2 C27 C28 -169.34(10)
C29 Fe2 C27 C28 37.70(10)
C30 Fe2 C27 C28 81.19(10)
C32 Fe2 C27 C31 157.09(12)
C33 Fe2 C27 C31 -164.58(15)
C36 Fe2 C27 C31 113.09(12)
C34 Fe2 C27 C31 34.4(4)
C28 Fe2 C27 C31 -118.56(14)
C35 Fe2 C27 C31 72.09(13)
C29 Fe2 C27 C31 -80.86(11)
C30 Fe2 C27 C31 -37.37(10)
C32 Fe2 C27 P2 41.34(16)
C33 Fe2 C27 P2 79.7(2)
C36 Fe2 C27 P2 -2.66(15)
C31 Fe2 C27 P2 -115.75(17)
C34 Fe2 C27 P2 -81.3(4)
C28 Fe2 C27 P2 125.68(17)
C35 Fe2 C27 P2 -43.66(16)
C29 Fe2 C27 P2 163.38(14)
C30 Fe2 C27 P2 -153.12(14)
C31 C27 C28 C29 -0.46(19)
P2 C27 C28 C29 173.41(13)
Fe2 C27 C28 C29 -59.53(12)
C31 C27 C28 Fe2 59.07(11)
P2 C27 C28 Fe2 -127.06(15)
C32 Fe2 C28 C29 -126.97(12)
C33 Fe2 C28 C29 -83.44(12)
C36 Fe2 C28 C29 -166.62(12)
C31 Fe2 C28 C29 80.96(11)
C34 Fe2 C28 C29 -50.02(18)
C35 Fe2 C28 C29 165.3(4)
C27 Fe2 C28 C29 119.33(14)
C30 Fe2 C28 C29 37.38(10)
C32 Fe2 C28 C27 113.71(12)
C33 Fe2 C28 C27 157.23(10)
C36 Fe2 C28 C27 74.06(14)
C31 Fe2 C28 C27 -38.36(9)
C34 Fe2 C28 C27 -169.35(13)
C35 Fe2 C28 C27 46.0(4)
C29 Fe2 C28 C27 -119.33(14)
C30 Fe2 C28 C27 -81.95(10)
C27 C28 C29 C30 0.19(19)
Fe2 C28 C29 C30 -59.26(12)
C27 C28 C29 Fe2 59.46(12)
C32 Fe2 C29 C30 -167.45(11)
C33 Fe2 C29 C30 -128.25(11)
C36 Fe2 C29 C30 171.0(3)
C31 Fe2 C29 C30 37.18(10)
C34 Fe2 C29 C30 -86.34(11)
C28 Fe2 C29 C30 119.43(15)
C35 Fe2 C29 C30 -54.91(19)
C27 Fe2 C29 C30 81.61(11)
C32 Fe2 C29 C28 73.11(13)
C33 Fe2 C29 C28 112.32(11)
C36 Fe2 C29 C28 51.5(4)
C31 Fe2 C29 C28 -82.25(11)
C34 Fe2 C29 C28 154.23(10)
C35 Fe2 C29 C28 -174.34(14)
C27 Fe2 C29 C28 -37.82(10)
C30 Fe2 C29 C28 -119.43(15)
C28 C29 C30 C31 0.2(2)
Fe2 C29 C30 C31 -58.74(12)
C28 C29 C30 Fe2 58.90(12)
C32 Fe2 C30 C31 161.3(3)
C33 Fe2 C30 C31 -170.37(10)
C36 Fe2 C30 C31 -55.58(19)
C34 Fe2 C30 C31 -130.02(10)
C28 Fe2 C30 C31 82.25(11)
C35 Fe2 C30 C31 -87.70(11)
C27 Fe2 C30 C31 38.06(10)
C29 Fe2 C30 C31 120.03(14)
C32 Fe2 C30 C29 41.3(3)
C33 Fe2 C30 C29 69.59(13)
C36 Fe2 C30 C29 -175.61(14)
C31 Fe2 C30 C29 -120.03(14)
C34 Fe2 C30 C29 109.95(11)
C28 Fe2 C30 C29 -37.78(10)
C35 Fe2 C30 C29 152.27(10)
C27 Fe2 C30 C29 -81.98(11)
C29 C30 C31 C27 -0.5(2)
Fe2 C30 C31 C27 -59.41(12)
C29 C30 C31 Fe2 58.96(12)
C28 C27 C31 C30 0.57(19)
P2 C27 C31 C30 -173.86(12)
Fe2 C27 C31 C30 59.70(12)
C28 C27 C31 Fe2 -59.14(11)
P2 C27 C31 Fe2 126.43(13)
C32 Fe2 C31 C30 -169.18(17)
C33 Fe2 C31 C30 31.2(3)
C36 Fe2 C31 C30 153.74(10)
C34 Fe2 C31 C30 69.29(13)
C28 Fe2 C31 C30 -81.19(11)
C35 Fe2 C31 C30 110.71(11)
C27 Fe2 C31 C30 -119.35(14)
C29 Fe2 C31 C30 -37.15(10)
C32 Fe2 C31 C27 -49.8(2)
C33 Fe2 C31 C27 150.5(3)
C36 Fe2 C31 C27 -86.91(12)
C34 Fe2 C31 C27 -171.36(10)
C28 Fe2 C31 C27 38.16(10)
C35 Fe2 C31 C27 -129.94(10)
C29 Fe2 C31 C27 82.20(11)
C30 Fe2 C31 C27 119.35(14)
C33 Fe2 C32 C36 119.00(16)
C31 Fe2 C32 C36 -53.0(2)
C34 Fe2 C32 C36 80.95(12)
C28 Fe2 C32 C36 -131.52(11)
C35 Fe2 C32 C36 37.27(11)
C27 Fe2 C32 C36 -88.17(12)
C29 Fe2 C32 C36 -172.67(10)
C30 Fe2 C32 C36 154.7(3)
C36 Fe2 C32 C33 -119.00(16)
C31 Fe2 C32 C33 -172.04(15)
C34 Fe2 C32 C33 -38.06(11)
C28 Fe2 C32 C33 109.48(12)
C35 Fe2 C32 C33 -81.74(12)
C27 Fe2 C32 C33 152.83(11)
C29 Fe2 C32 C33 68.32(14)
C30 Fe2 C32 C33 35.7(3)
C36 C32 C33 C34 0.2(2)
Fe2 C32 C33 C34 60.02(13)
C36 C32 C33 Fe2 -59.83(14)
C32 Fe2 C33 C34 -118.12(18)
C36 Fe2 C33 C34 -80.37(13)
C31 Fe2 C33 C34 48.2(3)
C28 Fe2 C33 C34 154.26(11)
C35 Fe2 C33 C34 -37.02(11)
C27 Fe2 C33 C34 -174.00(13)
C29 Fe2 C33 C34 111.86(12)
C30 Fe2 C33 C34 72.78(14)
C36 Fe2 C33 C32 37.74(12)
C31 Fe2 C33 C32 166.3(3)
C34 Fe2 C33 C32 118.12(18)
C28 Fe2 C33 C32 -87.62(14)
C35 Fe2 C33 C32 81.10(13)
C27 Fe2 C33 C32 -55.9(2)
C29 Fe2 C33 C32 -130.02(13)
C30 Fe2 C33 C32 -169.10(12)
C32 C33 C34 C35 -0.4(2)
Fe2 C33 C34 C35 59.16(13)
C32 C33 C34 Fe2 -59.59(13)
C32 Fe2 C34 C33 38.59(13)
C36 Fe2 C34 C33 82.64(14)
C31 Fe2 C34 C33 -165.61(12)
C28 Fe2 C34 C33 -49.73(19)
C35 Fe2 C34 C33 120.23(17)
C27 Fe2 C34 C33 166.0(3)
C29 Fe2 C34 C33 -83.57(13)
C30 Fe2 C34 C33 -126.18(12)
C32 Fe2 C34 C35 -81.64(13)
C33 Fe2 C34 C35 -120.23(17)
C36 Fe2 C34 C35 -37.59(12)
C31 Fe2 C34 C35 74.16(14)
C28 Fe2 C34 C35 -169.96(13)
C27 Fe2 C34 C35 45.7(4)
C29 Fe2 C34 C35 156.19(11)
C30 Fe2 C34 C35 113.58(12)
C33 C34 C35 C36 0.5(2)
Fe2 C34 C35 C36 59.46(13)
C33 C34 C35 Fe2 -58.96(13)
C32 Fe2 C35 C36 -37.68(13)
C33 Fe2 C35 C36 -81.96(13)
C31 Fe2 C35 C36 114.07(13)
C34 Fe2 C35 C36 -118.99(17)
C28 Fe2 C35 C36 33.9(4)
C27 Fe2 C35 C36 72.32(15)
C29 Fe2 C35 C36 -165.44(15)
C30 Fe2 C35 C36 157.57(12)
C32 Fe2 C35 C34 81.31(13)
C33 Fe2 C35 C34 37.04(11)
C36 Fe2 C35 C34 118.99(17)
C31 Fe2 C35 C34 -126.94(11)
C28 Fe2 C35 C34 152.9(3)
C27 Fe2 C35 C34 -168.69(10)
C29 Fe2 C35 C34 -46.4(2)
C30 Fe2 C35 C34 -83.44(12)
C34 C35 C36 C32 -0.4(2)
Fe2 C35 C36 C32 59.06(14)
C34 C35 C36 Fe2 -59.43(13)
C33 C32 C36 C35 0.1(2)
Fe2 C32 C36 C35 -59.56(13)
C33 C32 C36 Fe2 59.67(13)
C32 Fe2 C36 C35 119.46(17)
C33 Fe2 C36 C35 81.42(12)
C31 Fe2 C36 C35 -84.91(13)
C34 Fe2 C36 C35 37.76(11)
C28 Fe2 C36 C35 -171.82(11)
C27 Fe2 C36 C35 -129.51(11)
C29 Fe2 C36 C35 146.1(3)
C30 Fe2 C36 C35 -46.6(2)
C33 Fe2 C36 C32 -38.03(11)
C31 Fe2 C36 C32 155.63(11)
C34 Fe2 C36 C32 -81.70(12)
C28 Fe2 C36 C32 68.72(14)
C35 Fe2 C36 C32 -119.46(17)
C27 Fe2 C36 C32 111.03(12)
C29 Fe2 C36 C32 26.6(4)
C30 Fe2 C36 C32 -166.05(14)
